data_1546677
loop_
_publ_author_name
'Qachchachi, Fatima-Zahrae'
'Mague, Joel T.'
'Kandri Rodi, Youssef'
'Haoudi, Amal'
'El Hadrami, El Mestafa'
'Essassi, El Mokhtar'

_publ_section_title
;
 5-Fluoro-1-[(1-{[(1<i>S</i>,2<i>R</i>,6<i>R</i>,8<i>S</i>,9<i>R</i>)-4,4,11,11-tetramethyl-3,5,7,10,12-pentaoxatricyclo[7.3.0.0^2,6^]dodecan-8-yl]methyl}-1<i>H</i>-1,2,3-triazol-4-yl)methyl]-2,3-dihydro-1<i>H</i>-indole-2,3-dione
;
_journal_coeditor_code HB4145
_journal_issue 5
_journal_name_full IUCrData
_journal_page_first x170739
_journal_paper_doi 10.1107/S2414314617007398
_journal_volume 2
_journal_year 2017
_chemical_formula_iupac 'C23 H25 F N4 O7'
_chemical_formula_moiety 'C23 H25 F N4 O7'
_chemical_formula_sum 'C23 H25 F N4 O7'
_chemical_formula_weight 488.47
_chemical_name_systematic
5-Fluoro-1-[(1-{[(1<i>S</i>,2<i>R</i>,6<i>R</i>,8<i>S</i>,9<i>R</i>)-4,4,11,11-tetramethyl-3,5,7,10,12-pentaoxatricyclo[7.3.0.0^2,6^]dodecan-8-yl]methyl}-1<i>H</i>-1,2,3-triazol-4-yl)methyl]-2,3-dihydro-1<i>H</i>-indole-2,3-dione
_space_group_crystal_system monoclinic
_space_group_IT_number 4
_space_group_name_Hall 'P 2yb'
_space_group_name_H-M_alt 'P 1 21 1'
_symmetry_space_group_name_Hall 'P 2yb'
_symmetry_space_group_name_H-M 'P 1 21 1'
_atom_sites_solution_hydrogens geom
_atom_sites_solution_primary direct
_atom_sites_solution_secondary difmap
_audit_creation_method SHELXL-2014/7
_cell_angle_alpha 90
_cell_angle_beta 106.7700(10)
_cell_angle_gamma 90
_cell_formula_units_Z 2
_cell_length_a 11.1688(2)
_cell_length_b 9.0576(2)
_cell_length_c 11.9237(2)
_cell_measurement_reflns_used 7739
_cell_measurement_temperature 150(2)
_cell_measurement_theta_max 72.3822
_cell_measurement_theta_min 3.8719
_cell_volume 1154.93(4)
_computing_cell_refinement
;
<i>SAINT</i> (Bruker, 2014)
;
_computing_data_collection
;
<i>APEX2</i> (Bruker, 2014)
;
_computing_data_reduction
;
<i>SAINT</i>  (Bruker, 2014)
;
_computing_molecular_graphics
;
<i>DIAMOND</i> (Brandenburg & Putz, 2012)
;
_computing_publication_material
;
<i>SHELXTL</i> (Sheldrick, 2008)
;
_computing_structure_refinement
;
<i>SHELXL2014</i> (Sheldrick, 2015b)
;
_computing_structure_solution
;
<i>SHELXT</i> (Sheldrick, 2015a)
;
_diffrn_ambient_temperature 150(2)
_diffrn_detector_area_resol_mean 10.4167
_diffrn_measured_fraction_theta_full 0.991
_diffrn_measured_fraction_theta_max 0.980
_diffrn_measurement_device_type 'Bruker D8 VENTURE PHOTON 100 CMOS'
_diffrn_measurement_method '\w scans'
_diffrn_radiation_monochromator mirror
_diffrn_radiation_type CuK\a
_diffrn_radiation_wavelength 1.54178
_diffrn_reflns_av_R_equivalents 0.0240
_diffrn_reflns_limit_h_max 11
_diffrn_reflns_limit_h_min -13
_diffrn_reflns_limit_k_max 10
_diffrn_reflns_limit_k_min -10
_diffrn_reflns_limit_l_max 14
_diffrn_reflns_limit_l_min -14
_diffrn_reflns_number 8944
_diffrn_reflns_theta_full 69.000
_diffrn_reflns_theta_max 72.364
_diffrn_reflns_theta_min 3.872
_exptl_absorpt_coefficient_mu 0.935
_exptl_absorpt_correction_T_max 0.90
_exptl_absorpt_correction_T_min 0.85
_exptl_absorpt_correction_type multi-scan
_exptl_absorpt_process_details
;
(<i>SADABS</i>; Bruker, 2014)
;
_exptl_crystal_colour yellow
_exptl_crystal_density_diffrn 1.405
_exptl_crystal_density_method 'not measured'
_exptl_crystal_description block
_exptl_crystal_F_000 512
_exptl_crystal_size_max 0.220
_exptl_crystal_size_mid 0.136
_exptl_crystal_size_min 0.116
_refine_diff_density_max 0.160
_refine_diff_density_min -0.208
_refine_ls_abs_structure_details
;
Flack <i>x</i> determined using 1689 quotients
[(<i>I</i>^+^)-(<i>I</i>^-^)]/[(<i>I</i>^+^)+(<i>I</i>^-^)]
(Parsons <i>et al.</i>, 2013)
;
_refine_ls_abs_structure_Flack -0.16(7)
_refine_ls_extinction_method none
_refine_ls_goodness_of_fit_ref 1.071
_refine_ls_hydrogen_treatment constr
_refine_ls_matrix_type full
_refine_ls_number_parameters 320
_refine_ls_number_reflns 4238
_refine_ls_number_restraints 1
_refine_ls_restrained_S_all 1.071
_refine_ls_R_factor_all 0.0325
_refine_ls_R_factor_gt 0.0304
_refine_ls_shift/su_max 0.000
_refine_ls_shift/su_mean 0.000
_refine_ls_structure_factor_coef Fsqd
_refine_ls_weighting_details 'w=1/[\s^2^(Fo^2^)+(0.0396P)^2^+0.1240P] where P=(Fo^2^+2Fc^2^)/3'
_refine_ls_weighting_scheme calc
_refine_ls_wR_factor_gt 0.0723
_refine_ls_wR_factor_ref 0.0739
_reflns_number_gt 4039
_reflns_number_total 4238
_reflns_threshold_expression 'I > 2\s(I)'
_cod_data_source_file hb4145sup1.cif
_cod_data_source_block I
_cod_database_code 1546677
_shelx_space_group_comment
;
The symmetry employed for this shelxl refinement is uniquely defined
by the following loop, which should always be used as a source of
symmetry information in preference to the above space-group names.
They are only intended as comments.
;
_shelx_estimated_absorpt_t_min 0.821
_shelx_estimated_absorpt_t_max 0.899

loop_
_space_group_symop_operation_xyz
'x, y, z'
'-x, y+1/2, -z'

loop_
_atom_site_type_symbol
_atom_site_label
_atom_site_fract_x
_atom_site_fract_y
_atom_site_fract_z
_atom_site_U_iso_or_equiv
_atom_site_adp_type
_atom_site_calc_flag
_atom_site_occupancy
F F1 -0.04911(18) 0.4129(2) 0.95449(14) 0.0612(5) Uani d 1
O O1 -0.20772(16) 0.2171(2) 0.49881(15) 0.0453(4) Uani d 1
O O2 -0.0128(2) 0.0471(2) 0.43373(18) 0.0567(5) Uani d 1
O O3 0.52752(13) 0.55460(16) 0.80812(11) 0.0251(3) Uani d 1
O O4 0.62417(15) 0.7676(2) 0.65424(13) 0.0366(4) Uani d 1
O O5 0.68733(13) 0.83262(18) 0.84705(12) 0.0284(3) Uani d 1
O O6 0.37527(13) 0.82992(17) 0.87562(13) 0.0285(3) Uani d 1
O O7 0.38313(14) 0.58384(17) 0.91212(14) 0.0318(3) Uani d 1
N N1 0.10525(19) 0.1240(2) 0.61668(17) 0.0342(4) Uani d 1
N N2 0.44173(19) 0.1415(2) 0.63368(17) 0.0328(4) Uani d 1
N N3 0.50589(18) 0.2619(2) 0.62900(16) 0.0308(4) Uani d 1
N N4 0.42566(16) 0.3758(2) 0.61216(15) 0.0256(4) Uani d 1
C C1 -0.0085(3) 0.3410(3) 0.8720(2) 0.0439(6) Uani d 1
C C2 -0.0915(2) 0.3165(3) 0.7638(2) 0.0381(5) Uani d 1
H H2 -0.1764 0.3469 0.7454 0.046 Uiso calc 1
C C3 -0.0444(2) 0.2450(2) 0.68326(19) 0.0314(5) Uani d 1
C C4 0.0803(2) 0.1984(3) 0.71184(19) 0.0327(5) Uani d 1
C C5 0.1617(2) 0.2254(3) 0.8207(2) 0.0440(6) Uani d 1
H H5 0.2466 0.1949 0.8400 0.053 Uiso calc 1
C C6 0.1150(3) 0.2991(4) 0.9015(2) 0.0507(7) Uani d 1
H H6 0.1687 0.3206 0.9774 0.061 Uiso calc 1
C C7 -0.1034(2) 0.1984(3) 0.5624(2) 0.0354(5) Uani d 1
C C8 0.0000(2) 0.1122(3) 0.5249(2) 0.0374(5) Uani d 1
C C9 0.2257(2) 0.0618(3) 0.6191(2) 0.0393(5) Uani d 1
H H9A 0.2157 -0.0017 0.5494 0.047 Uiso calc 1
H H9B 0.2562 -0.0008 0.6896 0.047 Uiso calc 1
C C10 0.3211(2) 0.1795(2) 0.62036(18) 0.0295(5) Uani d 1
C C11 0.3094(2) 0.3294(2) 0.60663(18) 0.0280(4) Uani d 1
H H11 0.2361 0.3875 0.5957 0.034 Uiso calc 1
C C12 0.4715(2) 0.5241(2) 0.60179(18) 0.0268(4) Uani d 1
H H12A 0.4234 0.5671 0.5258 0.032 Uiso calc 1
H H12B 0.5604 0.5187 0.6028 0.032 Uiso calc 1
C C13 0.45991(19) 0.6235(2) 0.70029(17) 0.0237(4) Uani d 1
H H13 0.3698 0.6325 0.6973 0.028 Uiso calc 1
C C14 0.51263(19) 0.7761(2) 0.69012(17) 0.0254(4) Uani d 1
H H14 0.4486 0.8372 0.6330 0.030 Uiso calc 1
C C15 0.55554(19) 0.8558(2) 0.80891(18) 0.0244(4) Uani d 1
H H15 0.5362 0.9636 0.7989 0.029 Uiso calc 1
C C16 0.50427(19) 0.7914(2) 0.90313(17) 0.0247(4) Uani d 1
H H16 0.5510 0.8316 0.9816 0.030 Uiso calc 1
C C17 0.5044(2) 0.6209(2) 0.90607(17) 0.0259(4) Uani d 1
H H17 0.5680 0.5860 0.9788 0.031 Uiso calc 1
C C18 0.3164(2) 0.7158(3) 0.92364(19) 0.0303(5) Uani d 1
C C19 0.1825(2) 0.7038(3) 0.8498(2) 0.0454(6) Uani d 1
H H19A 0.1800 0.6834 0.7684 0.068 Uiso calc 1
H H19B 0.1391 0.7968 0.8535 0.068 Uiso calc 1
H H19C 0.1414 0.6233 0.8794 0.068 Uiso calc 1
C C20 0.3298(3) 0.7443(3) 1.0523(2) 0.0410(6) Uani d 1
H H20A 0.2941 0.6614 1.0846 0.061 Uiso calc 1
H H20B 0.2855 0.8354 1.0601 0.061 Uiso calc 1
H H20C 0.4186 0.7546 1.0952 0.061 Uiso calc 1
C C21 0.7299(2) 0.8122(3) 0.74624(18) 0.0293(4) Uani d 1
C C22 0.8243(3) 0.6889(4) 0.7723(3) 0.0576(8) Uani d 1
H H22A 0.7871 0.6008 0.7962 0.086 Uiso calc 1
H H22B 0.8978 0.7190 0.8357 0.086 Uiso calc 1
H H22C 0.8496 0.6667 0.7019 0.086 Uiso calc 1
C C23 0.7782(3) 0.9559(3) 0.7127(2) 0.0521(7) Uani d 1
H H23A 0.8053 0.9413 0.6423 0.078 Uiso calc 1
H H23B 0.8493 0.9897 0.7771 0.078 Uiso calc 1
H H23C 0.7116 1.0301 0.6970 0.078 Uiso calc 1

loop_
_atom_site_aniso_label
_atom_site_aniso_U_11
_atom_site_aniso_U_22
_atom_site_aniso_U_33
_atom_site_aniso_U_12
_atom_site_aniso_U_13
_atom_site_aniso_U_23
F1 0.0725(12) 0.0748(12) 0.0426(9) -0.0128(10) 0.0268(8) -0.0144(8)
O1 0.0361(10) 0.0514(11) 0.0391(9) -0.0054(8) -0.0041(8) 0.0050(8)
O2 0.0608(13) 0.0598(13) 0.0431(11) -0.0057(10) 0.0046(9) -0.0193(10)
O3 0.0290(8) 0.0241(7) 0.0210(7) 0.0040(6) 0.0053(6) 0.0022(5)
O4 0.0339(9) 0.0505(9) 0.0282(8) -0.0157(7) 0.0135(7) -0.0091(7)
O5 0.0225(7) 0.0365(8) 0.0251(7) -0.0017(6) 0.0051(5) -0.0014(6)
O6 0.0260(7) 0.0271(7) 0.0334(8) 0.0013(6) 0.0103(6) 0.0016(6)
O7 0.0352(8) 0.0272(8) 0.0373(8) -0.0035(6) 0.0170(7) -0.0001(6)
N1 0.0331(10) 0.0325(10) 0.0337(10) -0.0068(8) 0.0045(8) -0.0002(8)
N2 0.0359(11) 0.0280(10) 0.0345(10) 0.0043(8) 0.0099(8) 0.0009(7)
N3 0.0335(10) 0.0292(9) 0.0299(9) 0.0051(7) 0.0092(7) -0.0004(7)
N4 0.0284(9) 0.0257(9) 0.0223(8) 0.0017(7) 0.0070(7) -0.0024(7)
C1 0.0537(16) 0.0478(15) 0.0340(12) -0.0140(12) 0.0185(11) -0.0038(11)
C2 0.0396(13) 0.0344(11) 0.0401(12) -0.0070(10) 0.0113(10) 0.0026(10)
C3 0.0329(12) 0.0283(11) 0.0291(11) -0.0082(9) 0.0025(9) 0.0029(9)
C4 0.0328(12) 0.0334(11) 0.0293(10) -0.0080(9) 0.0050(9) 0.0049(9)
C5 0.0339(13) 0.0637(18) 0.0298(11) -0.0094(11) 0.0020(10) 0.0028(11)
C6 0.0490(16) 0.071(2) 0.0270(12) -0.0193(14) 0.0031(10) -0.0022(12)
C7 0.0348(13) 0.0327(11) 0.0329(11) -0.0094(9) 0.0005(10) 0.0045(10)
C8 0.0416(14) 0.0323(12) 0.0341(12) -0.0082(9) 0.0042(10) -0.0004(10)
C9 0.0401(13) 0.0284(12) 0.0490(14) -0.0012(10) 0.0125(11) 0.0033(10)
C10 0.0330(12) 0.0275(11) 0.0261(10) 0.0004(8) 0.0057(9) -0.0005(8)
C11 0.0284(11) 0.0265(10) 0.0287(10) 0.0007(8) 0.0074(8) -0.0002(9)
C12 0.0288(11) 0.0283(11) 0.0230(9) -0.0028(8) 0.0072(8) 0.0006(8)
C13 0.0229(10) 0.0255(10) 0.0205(9) 0.0010(7) 0.0029(7) 0.0026(8)
C14 0.0256(11) 0.0269(10) 0.0221(9) -0.0007(8) 0.0044(8) 0.0030(8)
C15 0.0229(10) 0.0217(10) 0.0263(10) -0.0016(7) 0.0036(7) -0.0004(8)
C16 0.0237(10) 0.0262(11) 0.0223(9) 0.0000(7) 0.0039(8) -0.0019(8)
C17 0.0308(11) 0.0255(10) 0.0209(9) 0.0009(8) 0.0067(8) 0.0024(8)
C18 0.0306(12) 0.0286(11) 0.0339(11) -0.0027(8) 0.0132(9) -0.0015(9)
C19 0.0295(13) 0.0516(15) 0.0547(15) -0.0071(11) 0.0116(11) -0.0023(13)
C20 0.0485(15) 0.0424(14) 0.0384(12) -0.0040(11) 0.0228(11) -0.0029(10)
C21 0.0272(11) 0.0346(11) 0.0267(10) -0.0047(9) 0.0086(8) -0.0027(9)
C22 0.0545(18) 0.070(2) 0.0521(16) 0.0269(15) 0.0212(13) 0.0013(15)
C23 0.0678(19) 0.0529(17) 0.0401(14) -0.0308(14) 0.0225(13) -0.0071(12)

loop_
_atom_type_symbol
_atom_type_description
_atom_type_scat_dispersion_real
_atom_type_scat_dispersion_imag
_atom_type_scat_source
C C 0.0181 0.0091 'International Tables Vol C Tables 4.2.6.8 and 6.1.1.4'
H H 0.0000 0.0000 'International Tables Vol C Tables 4.2.6.8 and 6.1.1.4'
N N 0.0311 0.0180 'International Tables Vol C Tables 4.2.6.8 and 6.1.1.4'
O O 0.0492 0.0322 'International Tables Vol C Tables 4.2.6.8 and 6.1.1.4'
F F 0.0727 0.0534 'International Tables Vol C Tables 4.2.6.8 and 6.1.1.4'

loop_
_geom_angle_atom_site_label_1
_geom_angle_atom_site_label_2
_geom_angle_atom_site_label_3
_geom_angle
C17 O3 C13 112.66(15)
C21 O4 C14 110.83(15)
C15 O5 C21 108.35(15)
C16 O6 C18 106.35(15)
C17 O7 C18 109.75(15)
C8 N1 C4 111.0(2)
C8 N1 C9 124.6(2)
C4 N1 C9 124.41(19)
N3 N2 C10 108.69(18)
N2 N3 N4 107.15(17)
N3 N4 C11 111.06(18)
N3 N4 C12 119.04(18)
C11 N4 C12 129.89(18)
F1 C1 C2 118.7(3)
F1 C1 C6 117.8(2)
C2 C1 C6 123.5(2)
C1 C2 C3 116.1(2)
C1 C2 H2 122.0
C3 C2 H2 122.0
C2 C3 C4 121.6(2)
C2 C3 C7 131.8(2)
C4 C3 C7 106.7(2)
C5 C4 C3 121.1(2)
C5 C4 N1 127.7(2)
C3 C4 N1 111.15(18)
C4 C5 C6 117.4(3)
C4 C5 H5 121.3
C6 C5 H5 121.3
C1 C6 C5 120.3(2)
C1 C6 H6 119.9
C5 C6 H6 119.9
O1 C7 C3 131.2(2)
O1 C7 C8 123.4(2)
C3 C7 C8 105.41(19)
O2 C8 N1 127.8(3)
O2 C8 C7 126.6(2)
N1 C8 C7 105.63(19)
N1 C9 C10 112.0(2)
N1 C9 H9A 109.2
C10 C9 H9A 109.2
N1 C9 H9B 109.2
C10 C9 H9B 109.2
H9A C9 H9B 107.9
N2 C10 C11 108.8(2)
N2 C10 C9 119.9(2)
C11 C10 C9 131.2(2)
N4 C11 C10 104.28(19)
N4 C11 H11 127.9
C10 C11 H11 127.9
N4 C12 C13 111.82(16)
N4 C12 H12A 109.3
C13 C12 H12A 109.3
N4 C12 H12B 109.3
C13 C12 H12B 109.3
H12A C12 H12B 107.9
O3 C13 C12 107.23(16)
O3 C13 C14 110.57(16)
C12 C13 C14 110.90(16)
O3 C13 H13 109.4
C12 C13 H13 109.4
C14 C13 H13 109.4
O4 C14 C13 111.41(17)
O4 C14 C15 103.52(16)
C13 C14 C15 112.20(16)
O4 C14 H14 109.8
C13 C14 H14 109.8
C15 C14 H14 109.8
O5 C15 C16 106.43(16)
O5 C15 C14 104.10(16)
C16 C15 C14 114.71(16)
O5 C15 H15 110.4
C16 C15 H15 110.4
C14 C15 H15 110.4
O6 C16 C15 107.93(16)
O6 C16 C17 104.15(16)
C15 C16 C17 113.75(17)
O6 C16 H16 110.3
C15 C16 H16 110.3
C17 C16 H16 110.3
O3 C17 O7 110.45(16)
O3 C17 C16 114.11(16)
O7 C17 C16 104.05(17)
O3 C17 H17 109.4
O7 C17 H17 109.4
C16 C17 H17 109.4
O6 C18 O7 104.61(15)
O6 C18 C19 108.17(19)
O7 C18 C19 109.86(19)
O6 C18 C20 110.99(18)
O7 C18 C20 109.60(18)
C19 C18 C20 113.3(2)
C18 C19 H19A 109.5
C18 C19 H19B 109.5
H19A C19 H19B 109.5
C18 C19 H19C 109.5
H19A C19 H19C 109.5
H19B C19 H19C 109.5
C18 C20 H20A 109.5
C18 C20 H20B 109.5
H20A C20 H20B 109.5
C18 C20 H20C 109.5
H20A C20 H20C 109.5
H20B C20 H20C 109.5
O4 C21 O5 106.43(16)
O4 C21 C22 109.0(2)
O5 C21 C22 107.85(19)
O4 C21 C23 108.8(2)
O5 C21 C23 110.09(19)
C22 C21 C23 114.3(2)
C21 C22 H22A 109.5
C21 C22 H22B 109.5
H22A C22 H22B 109.5
C21 C22 H22C 109.5
H22A C22 H22C 109.5
H22B C22 H22C 109.5
C21 C23 H23A 109.5
C21 C23 H23B 109.5
H23A C23 H23B 109.5
C21 C23 H23C 109.5
H23A C23 H23C 109.5
H23B C23 H23C 109.5

loop_
_geom_bond_atom_site_label_1
_geom_bond_atom_site_label_2
_geom_bond_distance
F1 C1 1.362(3)
O1 C7 1.204(3)
O2 C8 1.209(3)
O3 C17 1.402(2)
O3 C13 1.433(2)
O4 C21 1.419(3)
O4 C14 1.431(2)
O5 C15 1.425(3)
O5 C21 1.427(2)
O6 C16 1.426(2)
O6 C18 1.430(3)
O7 C17 1.418(3)
O7 C18 1.436(3)
N1 C8 1.360(3)
N1 C4 1.415(3)
N1 C9 1.451(3)
N2 N3 1.315(3)
N2 C10 1.355(3)
N3 N4 1.343(3)
N4 C11 1.348(3)
N4 C12 1.455(3)
C1 C2 1.372(4)
C1 C6 1.375(4)
C2 C3 1.383(3)
C2 H2 0.9500
C3 C4 1.400(3)
C3 C7 1.463(3)
C4 C5 1.375(3)
C5 C6 1.392(4)
C5 H5 0.9500
C6 H6 0.9500
C7 C8 1.563(4)
C9 C10 1.504(3)
C9 H9A 0.9900
C9 H9B 0.9900
C10 C11 1.369(3)
C11 H11 0.9500
C12 C13 1.515(3)
C12 H12A 0.9900
C12 H12B 0.9900
C13 C14 1.521(3)
C13 H13 1.0000
C14 C15 1.538(3)
C14 H14 1.0000
C15 C16 1.517(3)
C15 H15 1.0000
C16 C17 1.545(3)
C16 H16 1.0000
C17 H17 1.0000
C18 C19 1.504(3)
C18 C20 1.521(3)
C19 H19A 0.9800
C19 H19B 0.9800
C19 H19C 0.9800
C20 H20A 0.9800
C20 H20B 0.9800
C20 H20C 0.9800
C21 C22 1.505(4)
C21 C23 1.507(3)
C22 H22A 0.9800
C22 H22B 0.9800
C22 H22C 0.9800
C23 H23A 0.9800
C23 H23B 0.9800
C23 H23C 0.9800

loop_
_geom_hbond_atom_site_label_D
_geom_hbond_atom_site_label_H
_geom_hbond_atom_site_label_A
_geom_hbond_site_symmetry_A
_geom_hbond_distance_DH
_geom_hbond_distance_HA
_geom_hbond_distance_DA
_geom_hbond_angle_DHA
C6 H6 O5 2_647 0.95 2.24 3.184(3) 170
C15 H15 N2 1_565 1.00 2.53 3.338(3) 138

loop_
_geom_torsion_atom_site_label_1
_geom_torsion_atom_site_label_2
_geom_torsion_atom_site_label_3
_geom_torsion_atom_site_label_4
_geom_torsion
C10 N2 N3 N4 -0.3(2)
N2 N3 N4 C11 0.4(2)
N2 N3 N4 C12 -179.12(17)
F1 C1 C2 C3 179.1(2)
C6 C1 C2 C3 0.3(4)
C1 C2 C3 C4 1.1(3)
C1 C2 C3 C7 178.9(2)
C2 C3 C4 C5 -1.6(4)
C7 C3 C4 C5 -179.9(2)
C2 C3 C4 N1 178.1(2)
C7 C3 C4 N1 -0.2(2)
C8 N1 C4 C5 177.1(2)
C9 N1 C4 C5 0.0(4)
C8 N1 C4 C3 -2.6(3)
C9 N1 C4 C3 -179.7(2)
C3 C4 C5 C6 0.7(4)
N1 C4 C5 C6 -178.9(2)
F1 C1 C6 C5 -180.0(3)
C2 C1 C6 C5 -1.1(4)
C4 C5 C6 C1 0.6(4)
C2 C3 C7 O1 4.5(4)
C4 C3 C7 O1 -177.5(2)
C2 C3 C7 C8 -175.5(2)
C4 C3 C7 C8 2.5(2)
C4 N1 C8 O2 -174.8(3)
C9 N1 C8 O2 2.2(4)
C4 N1 C8 C7 4.0(2)
C9 N1 C8 C7 -178.9(2)
O1 C7 C8 O2 -5.2(4)
C3 C7 C8 O2 174.8(2)
O1 C7 C8 N1 176.0(2)
C3 C7 C8 N1 -4.1(2)
C8 N1 C9 C10 112.8(2)
C4 N1 C9 C10 -70.5(3)
N3 N2 C10 C11 0.1(2)
N3 N2 C10 C9 178.42(19)
N1 C9 C10 N2 173.84(19)
N1 C9 C10 C11 -8.3(4)
N3 N4 C11 C10 -0.3(2)
C12 N4 C11 C10 179.12(19)
N2 C10 C11 N4 0.1(2)
C9 C10 C11 N4 -177.9(2)
N3 N4 C12 C13 -116.6(2)
C11 N4 C12 C13 64.1(3)
C17 O3 C13 C12 -168.58(16)
C17 O3 C13 C14 70.4(2)
N4 C12 C13 O3 57.2(2)
N4 C12 C13 C14 177.97(17)
C21 O4 C14 C13 -111.73(19)
C21 O4 C14 C15 9.1(2)
O3 C13 C14 O4 79.27(19)
C12 C13 C14 O4 -39.5(2)
O3 C13 C14 C15 -36.3(2)
C12 C13 C14 C15 -155.10(17)
C21 O5 C15 C16 148.22(17)
C21 O5 C15 C14 26.7(2)
O4 C14 C15 O5 -21.5(2)
C13 C14 C15 O5 98.75(18)
O4 C14 C15 C16 -137.38(18)
C13 C14 C15 C16 -17.1(2)
C18 O6 C16 C15 151.56(16)
C18 O6 C16 C17 30.35(19)
O5 C15 C16 O6 172.38(15)
C14 C15 C16 O6 -73.1(2)
O5 C15 C16 C17 -72.6(2)
C14 C15 C16 C17 41.9(2)
C13 O3 C17 O7 73.2(2)
C13 O3 C17 C16 -43.6(2)
C18 O7 C17 O3 -128.04(17)
C18 O7 C17 C16 -5.2(2)
O6 C16 C17 O3 105.06(18)
C15 C16 C17 O3 -12.2(3)
O6 C16 C17 O7 -15.4(2)
C15 C16 C17 O7 -132.63(17)
C16 O6 C18 O7 -33.89(19)
C16 O6 C18 C19 -150.96(19)
C16 O6 C18 C20 84.2(2)
C17 O7 C18 O6 23.9(2)
C17 O7 C18 C19 139.75(19)
C17 O7 C18 C20 -95.2(2)
C14 O4 C21 O5 6.9(2)
C14 O4 C21 C22 123.0(2)
C14 O4 C21 C23 -111.7(2)
C15 O5 C21 O4 -21.6(2)
C15 O5 C21 C22 -138.4(2)
C15 O5 C21 C23 96.2(2)

_cod_database_fobs_code 1546677
